data_4342824
loop_
_publ_author_name
'Berg, John M.'
'Gaunt, Andrew J.'
'May, Iain'
'Pugmire, Alison L.'
'Reilly, Sean D.'
'Scott, Brian L.'
'Wilkerson, Marianne P.'

_publ_section_title
;
 Unexpected Actinyl Cation-Directed Structural Variation in Neptunyl(VI)
 A-Type Tri-lacunary Heteropolyoxotungstate Complexes.
;
_journal_issue 9
_journal_name_full 'Inorganic chemistry'
_journal_page_first 4192
_journal_page_last 4199
_journal_paper_doi 10.1021/ic5024345
_journal_volume 54
_journal_year 2015
_chemical_formula_sum 'H66 N13 Na Np2 O84 P2 W18'
_chemical_formula_weight 5460.89
_chemical_name_systematic
; 
 ? 
;
_space_group_IT_number 2
_symmetry_cell_setting triclinic
_symmetry_space_group_name_Hall '-P 1'
_symmetry_space_group_name_H-M 'P -1'
_atom_sites_solution_primary direct
_atom_sites_solution_secondary difmap
_audit_creation_method SHELXL-97
_cell_angle_alpha 99.134(1)
_cell_angle_beta 95.005(1)
_cell_angle_gamma 105.864(1)
_cell_formula_units_Z 2
_cell_length_a 12.8871(11)
_cell_length_b 16.0745(14)
_cell_length_c 21.5515(19)
_cell_measurement_temperature 141(1)
_cell_volume 4199.7(6)
_computing_cell_refinement 'SAINT+, v. 7.66a (Bruker AXS, 2009)'
_computing_data_collection 'APEX II, v. 7.0 (Bruker AXS, 2009)'
_computing_data_reduction 'SAINT+, v. 7.66a (Bruker AXS, 2009)'
_computing_molecular_graphics 'SHELXTL, v. 6.14, (Bruker AXS, 2000)'
_computing_publication_material 'SHELXTL, v. 6.14, (Bruker AXS, 2000)'
_computing_structure_refinement 'SHELXL-97 (Sheldrick, 1997)'
_computing_structure_solution 'SHELXS-97 (Sheldrick, 1990)'
_diffrn_ambient_temperature 141(1)
_diffrn_measured_fraction_theta_full 0.995
_diffrn_measured_fraction_theta_max 0.992
_diffrn_measurement_device_type 'Bruker D8 with APEXII CCD'
_diffrn_measurement_method '\w scans'
_diffrn_radiation_monochromator graphite
_diffrn_radiation_source 'fine-focus sealed tube'
_diffrn_radiation_type MoK\a
_diffrn_radiation_wavelength 0.71073
_diffrn_reflns_av_R_equivalents 0.0569
_diffrn_reflns_av_sigmaI/netI 0.0751
_diffrn_reflns_limit_h_max 15
_diffrn_reflns_limit_h_min -15
_diffrn_reflns_limit_k_max 19
_diffrn_reflns_limit_k_min -19
_diffrn_reflns_limit_l_max 26
_diffrn_reflns_limit_l_min -26
_diffrn_reflns_number 42194
_diffrn_reflns_theta_full 25.00
_diffrn_reflns_theta_max 25.81
_diffrn_reflns_theta_min 1.80
_diffrn_standards_decay_% 0
_diffrn_standards_interval_count 0
_diffrn_standards_interval_time 0
_diffrn_standards_number 0
_exptl_absorpt_coefficient_mu 27.153
_exptl_absorpt_correction_T_max 0.2200
_exptl_absorpt_correction_T_min 0.0658
_exptl_absorpt_correction_type multi-scan
_exptl_absorpt_process_details 'SADABS v. 2.03 (Sheldrick, 2008)'
_exptl_crystal_colour yellow
_exptl_crystal_density_diffrn 4.318
_exptl_crystal_density_method 'not measured'
_exptl_crystal_description needle
_exptl_crystal_F_000 4776
_exptl_crystal_size_max 0.22
_exptl_crystal_size_mid 0.10
_exptl_crystal_size_min 0.08
_refine_diff_density_max 3.970
_refine_diff_density_min -4.694
_refine_diff_density_rms 0.463
_refine_ls_extinction_method none
_refine_ls_goodness_of_fit_ref 1.214
_refine_ls_matrix_type full
_refine_ls_number_parameters 1086
_refine_ls_number_reflns 16051
_refine_ls_number_restraints 194
_refine_ls_restrained_S_all 1.210
_refine_ls_R_factor_all 0.0887
_refine_ls_R_factor_gt 0.0548
_refine_ls_shift/su_max 0.001
_refine_ls_shift/su_mean 0.000
_refine_ls_structure_factor_coef Fsqd
_refine_ls_weighting_details 'calc w=1/[\s^2^(Fo^2^)+(0.0500P)^2^+0.0000P] where P=(Fo^2^+2Fc^2^)/3'
_refine_ls_weighting_scheme calc
_refine_ls_wR_factor_gt 0.1198
_refine_ls_wR_factor_ref 0.1301
_reflns_number_gt 11406
_reflns_number_total 16051
_reflns_threshold_expression >2sigma(I)
_cod_data_source_file ic5024345_si_002.cif
_cod_data_source_block apx1002
_cod_depositor_comments 'Adding full bibliography for 4342824.cif.'
_cod_database_code 4342824

loop_
_symmetry_equiv_pos_as_xyz
'x, y, z'
'-x, -y, -z'

loop_
_atom_site_label
_atom_site_type_symbol
_atom_site_fract_x
_atom_site_fract_y
_atom_site_fract_z
_atom_site_U_iso_or_equiv
_atom_site_adp_type
_atom_site_occupancy
_atom_site_symmetry_multiplicity
_atom_site_calc_flag
_atom_site_refinement_flags
Np1 Np 0.21056(6) 0.81967(5) 0.12590(4) 0.0217(2) Uani 1 1 d .
Np2 Np 0.32096(7) 0.99180(6) 0.38684(4) 0.0273(2) Uani 1 1 d .
Np3 Np -0.0456(3) 0.9943(3) 0.2516(2) 0.0250(15) Uiso 0.213(3) 1 d PD
N13 N 0.035(2) 0.9726(19) 0.2461(14) 0.040 Uiso 0.787(3) 1 d P
O74 O 0.078(4) 0.971(5) 0.255(4) 0.040 Uiso 0.213(3) 1 d PD
O75 O -0.178(3) 1.008(5) 0.255(4) 0.040 Uiso 0.213(3) 1 d PD
Na1 Na 0.4246(7) 0.9100(6) 0.2521(5) 0.038(2) Uani 1 1 d .
W1 W 0.13365(6) 1.24859(5) 0.27632(4) 0.01686(19) Uani 1 1 d .
W2 W 0.38603(6) 1.24017(5) 0.37027(4) 0.01772(19) Uani 1 1 d .
W3 W 0.54736(6) 1.13183(5) 0.30104(4) 0.0180(2) Uani 1 1 d .
W4 W 0.47433(6) 1.02022(5) 0.13168(4) 0.01628(19) Uani 1 1 d .
W5 W 0.24945(6) 1.02901(5) 0.04678(4) 0.01469(19) Uani 1 1 d .
W6 W 0.06765(6) 1.14866(5) 0.12342(4) 0.01560(19) Uani 1 1 d .
W7 W 0.40952(6) 1.37623(5) 0.24429(4) 0.0175(2) Uani 1 1 d .
W8 W 0.57214(6) 1.26544(5) 0.17371(4) 0.0179(2) Uani 1 1 d .
W9 W 0.34065(6) 1.27384(5) 0.08821(4) 0.0172(2) Uani 1 1 d .
W10 W 0.30609(6) 0.76935(5) 0.37361(4) 0.0185(2) Uani 1 1 d .
W11 W 0.23813(6) 0.66824(5) 0.22019(4) 0.01504(19) Uani 1 1 d .
W12 W -0.03003(6) 0.66058(5) 0.13000(4) 0.01506(19) Uani 1 1 d .
W13 W -0.19839(7) 0.75727(6) 0.20258(5) 0.0233(2) Uani 1 1 d .
W14 W -0.12443(8) 0.86878(7) 0.37275(5) 0.0313(2) Uani 1 1 d .
W15 W 0.11132(8) 0.87281(6) 0.45529(5) 0.0257(2) Uani 1 1 d .
W16 W -0.19391(7) 0.62395(6) 0.33001(5) 0.0240(2) Uani 1 1 d .
W17 W 0.04609(7) 0.62741(5) 0.41087(4) 0.0190(2) Uani 1 1 d .
W18 W -0.02320(6) 0.52602(5) 0.25644(4) 0.01661(19) Uani 1 1 d .
P1 P 0.3170(4) 1.1455(3) 0.2059(2) 0.0129(11) Uani 1 1 d .
P2 P 0.0467(4) 0.7583(3) 0.2938(3) 0.0151(11) Uani 1 1 d .
O1 O 0.0416(10) 1.1539(9) 0.2934(7) 0.027(4) Uani 1 1 d .
O2 O 0.0923(10) 1.3333(9) 0.3152(6) 0.022(3) Uani 1 1 d .
O3 O 0.2645(10) 1.3368(8) 0.2483(7) 0.021(3) Uani 1 1 d .
O4 O 0.1975(9) 1.1484(8) 0.2082(6) 0.014(3) Uani 1 1 d U
O5 O 0.0612(10) 1.2399(8) 0.1925(7) 0.020(3) Uani 1 1 d .
O6 O 0.2454(9) 1.2445(8) 0.3380(6) 0.017(3) Uani 1 1 d .
O7 O 0.3717(9) 1.1434(8) 0.2706(6) 0.015(3) Uani 1 1 d .
O8 O 0.3324(11) 1.1386(9) 0.3989(7) 0.025(3) Uani 1 1 d .
O9 O 0.4198(11) 1.3178(9) 0.4388(7) 0.028(4) Uani 1 1 d .
O10 O 0.5254(11) 1.2199(8) 0.3649(7) 0.022(3) Uani 1 1 d .
O11 O 0.4397(9) 1.3293(8) 0.3142(6) 0.013(3) Uani 1 1 d U
O12 O 0.4711(11) 1.0430(8) 0.3378(7) 0.023(3) Uani 1 1 d .
O13 O 0.6740(11) 1.1340(11) 0.3289(7) 0.035(4) Uani 1 1 d .
O14 O 0.5188(10) 1.0518(8) 0.2212(7) 0.021(3) Uani 1 1 d .
O15 O 0.5844(10) 1.2236(8) 0.2500(6) 0.016(3) Uani 1 1 d U
O16 O 0.3880(11) 0.9134(8) 0.1392(7) 0.023(3) Uani 1 1 d .
O17 O 0.5857(10) 0.9929(9) 0.1059(7) 0.028(4) Uani 1 1 d .
O18 O 0.5326(10) 1.1474(9) 0.1330(6) 0.020(3) Uani 1 1 d .
O19 O 0.3200(9) 1.0668(8) 0.1573(6) 0.014(3) Uani 1 1 d .
O20 O 0.3950(10) 1.0149(9) 0.0519(6) 0.020(3) Uani 1 1 d U
O21 O 0.2131(10) 1.0110(9) -0.0350(7) 0.021(3) Uani 1 1 d .
O22 O 0.1327(9) 1.0711(8) 0.0749(6) 0.014(3) Uani 1 1 d U
O23 O 0.3268(9) 1.1565(8) 0.0538(6) 0.014(3) Uani 1 1 d U
O24 O 0.1922(9) 0.9214(8) 0.0648(7) 0.020(3) Uani 1 1 d .
O26 O 0.2019(10) 1.2439(8) 0.1065(7) 0.020(3) Uani 1 1 d .
O27 O -0.0182(10) 1.0620(8) 0.1527(7) 0.020(3) Uani 1 1 d .
O28 O -0.0193(10) 1.1689(9) 0.0639(7) 0.022(3) Uani 1 1 d .
O29 O 0.3839(9) 1.2322(8) 0.1864(6) 0.012(3) Uani 1 1 d U
O30 O 0.7046(11) 1.3042(9) 0.1622(7) 0.025(3) Uani 1 1 d U
O31 O 0.5512(10) 1.3690(9) 0.2203(7) 0.020(3) Uani 1 1 d .
O32 O 0.5003(9) 1.2906(8) 0.0998(6) 0.017(3) Uani 1 1 d .
O33 O 0.3315(10) 1.3207(8) 0.0216(6) 0.019(3) Uani 1 1 d U
O34 O 0.3749(10) 1.3772(8) 0.1538(7) 0.020(3) Uani 1 1 d .
O35 O 0.4360(10) 1.4870(9) 0.2745(7) 0.025(4) Uani 1 1 d .
O36 O 0.1873(11) 0.8873(9) 0.1902(7) 0.025(3) Uani 1 1 d U
O37 O 0.2370(12) 0.7516(10) 0.0608(8) 0.039(4) Uani 1 1 d .
O38 O 0.2371(11) 0.9714(9) 0.3141(7) 0.029(4) Uani 1 1 d .
O39 O 0.4121(12) 1.0130(10) 0.4592(8) 0.037(4) Uani 1 1 d .
O40 O 0.2354(11) 0.8463(10) 0.4211(7) 0.029(4) Uani 1 1 d .
O41 O 0.1663(9) 0.7615(8) 0.2895(6) 0.013(3) Uani 1 1 d U
O42 O 0.1888(10) 0.6716(8) 0.3899(6) 0.019(3) Uani 1 1 d U
O43 O 0.4031(10) 0.7596(10) 0.4300(7) 0.025(4) Uani 1 1 d .
O44 O 0.3227(10) 0.6897(9) 0.3018(7) 0.023(3) Uani 1 1 d U
O45 O 0.1248(10) 0.5780(9) 0.2484(6) 0.020(3) Uani 1 1 d .
O46 O 0.3172(10) 0.7695(8) 0.1985(6) 0.017(3) Uani 1 1 d .
O47 O 0.2906(10) 0.5929(9) 0.1776(7) 0.023(3) Uani 1 1 d U
O48 O 0.1242(10) 0.6750(9) 0.1609(6) 0.020(3) Uani 1 1 d .
O49 O 0.0232(9) 0.7601(8) 0.0991(6) 0.011(3) Uani 1 1 d U
O50 O -0.0142(9) 0.7573(8) 0.2287(6) 0.013(3) Uani 1 1 d .
O51 O -0.0579(10) 0.5800(9) 0.0616(7) 0.025(3) Uani 1 1 d .
O52 O -0.0582(9) 0.5751(8) 0.1870(6) 0.017(3) Uani 1 1 d .
O53 O -0.1701(10) 0.6718(9) 0.1370(7) 0.023(3) Uani 1 1 d .
O54 O -0.1392(11) 0.8483(10) 0.1667(7) 0.032(4) Uani 1 1 d .
O55 O -0.3348(13) 0.7360(12) 0.1793(9) 0.051(5) Uani 1 1 d .
O56 O -0.1784(12) 0.8264(10) 0.2843(7) 0.033(4) Uani 1 1 d .
O57 O -0.2213(10) 0.6586(9) 0.2548(7) 0.025(4) Uani 1 1 d .
O58 O -0.1666(11) 0.7355(10) 0.3736(7) 0.030(4) Uani 1 1 d .
O59 O -0.2428(14) 0.8832(12) 0.4037(8) 0.052(5) Uani 1 1 d .
O60 O -0.0578(13) 0.9733(11) 0.3600(8) 0.043(5) Uani 1 1 d .
O61 O -0.0331(11) 0.8798(9) 0.4510(7) 0.026(4) Uani 1 1 d .
O62 O 0.0368(10) 0.8338(8) 0.3450(6) 0.017(3) Uani 1 1 d U
O63 O 0.0512(11) 0.7426(9) 0.4453(7) 0.028(4) Uani 1 1 d .
O64 O 0.1472(13) 0.8931(9) 0.5362(7) 0.035(4) Uani 1 1 d .
O65 O 0.1700(12) 0.9805(9) 0.4376(7) 0.032(4) Uani 1 1 d .
O66 O -0.3243(12) 0.5717(11) 0.3450(8) 0.043(5) Uani 1 1 d .
O67 O -0.1094(10) 0.5993(9) 0.4012(7) 0.021(3) Uani 1 1 d U
O68 O -0.1614(10) 0.5211(9) 0.2826(7) 0.021(3) Uani 1 1 d U
O69 O 0.0713(11) 0.5816(9) 0.4767(7) 0.025(3) Uani 1 1 d U
O70 O -0.0393(10) 0.4177(8) 0.2217(7) 0.026(4) Uani 1 1 d .
O71 O 0.0282(10) 0.5278(9) 0.3444(7) 0.025(4) Uani 1 1 d .
O72 O 0.3787(10) 0.8681(9) 0.3453(7) 0.029(4) Uani 1 1 d .
O73 O -0.0098(9) 0.6687(8) 0.3147(6) 0.015(3) Uani 1 1 d .
O1W O 0.0082(12) 0.3407(11) 0.0444(8) 0.039(4) Uani 1 1 d .
O2W O 0.9543(12) 0.8989(10) 0.0600(8) 0.039(4) Uani 1 1 d .
O3W O 0.1509(14) 0.4113(11) 0.1567(8) 0.048(5) Uani 1 1 d .
O4W O 0.5460(15) 0.1585(12) 0.9981(9) 0.056(5) Uani 1 1 d .
O5W O 0.6834(13) 0.4950(11) 0.1598(9) 0.050(5) Uani 1 1 d U
O6W O 0.8171(15) 0.7039(11) 0.5064(9) 0.053(5) Uani 1 1 d .
O7W O 0.6157(13) 0.3742(11) 0.0122(9) 0.049(5) Uani 1 1 d .
O8W O 0.4702(13) 0.7416(12) 0.1060(8) 0.046(5) Uani 1 1 d .
O9W O 0.5851(19) 0.8794(16) 0.2701(10) 0.088(8) Uani 1 1 d .
O10W O 0.8236(15) 0.3997(11) 0.0776(10) 0.065(6) Uani 1 1 d .
O11W O 0.3759(15) 0.4449(12) 0.9462(9) 0.063(6) Uani 1 1 d .
O12W O 0.5451(14) 0.6970(12) 0.2968(11) 0.068(6) Uani 1 1 d .
N1 N 0.9049(17) 0.8728(14) 0.5800(11) 0.049(6) Uani 1 1 d U
N2 N 0.6287(17) 0.9933(15) 0.4104(11) 0.051(6) Uani 1 1 d U
N3 N 0.706(2) 0.3843(17) 0.3453(13) 0.070(8) Uani 1 1 d U
N4 N 0.2569(16) 0.5077(13) 0.3477(10) 0.043(5) Uani 1 1 d U
N5 N 0.432(2) 0.5305(17) 0.1023(13) 0.071(8) Uani 1 1 d U
N6 N 0.610(2) 0.7207(19) 0.4324(14) 0.084(9) Uani 1 1 d U
N7 N 0.754(2) 0.1776(18) 0.0598(13) 0.077(8) Uani 1 1 d U
N8 N 0.121(3) 0.742(2) 0.5980(17) 0.115(12) Uani 1 1 d U
N9 N 0.517(3) 0.496(3) 0.4226(19) 0.142(14) Uani 1 1 d U
N10 N 0.583(3) 0.597(3) 0.228(2) 0.157(16) Uani 1 1 d U
N11 N 0.697(3) 0.315(2) 0.4619(16) 0.110(11) Uani 1 1 d U
N12 N 0.911(2) 0.602(2) 0.5604(15) 0.095(10) Uani 1 1 d U

loop_
_atom_site_aniso_label
_atom_site_aniso_U_11
_atom_site_aniso_U_22
_atom_site_aniso_U_33
_atom_site_aniso_U_23
_atom_site_aniso_U_13
_atom_site_aniso_U_12
Np1 0.0232(4) 0.0211(5) 0.0217(5) 0.0070(4) 0.0089(4) 0.0046(4)
Np2 0.0325(5) 0.0243(5) 0.0217(5) 0.0088(4) 0.0028(4) 0.0007(4)
Na1 0.041(5) 0.025(5) 0.043(7) 0.006(5) 0.004(5) 0.005(4)
W1 0.0175(4) 0.0144(4) 0.0173(5) 0.0041(4) 0.0046(3) 0.0012(3)
W2 0.0227(4) 0.0150(4) 0.0137(5) 0.0048(4) 0.0013(4) 0.0016(3)
W3 0.0177(4) 0.0196(5) 0.0176(5) 0.0097(4) 0.0007(4) 0.0037(3)
W4 0.0124(4) 0.0206(4) 0.0173(5) 0.0087(4) 0.0056(3) 0.0032(3)
W5 0.0119(4) 0.0195(4) 0.0125(5) 0.0079(4) 0.0031(3) 0.0010(3)
W6 0.0110(4) 0.0180(4) 0.0167(5) 0.0063(4) 0.0032(3) 0.0002(3)
W7 0.0168(4) 0.0134(4) 0.0194(5) 0.0078(4) -0.0001(3) -0.0021(3)
W8 0.0112(4) 0.0212(5) 0.0189(5) 0.0104(4) 0.0018(3) -0.0027(3)
W9 0.0144(4) 0.0201(5) 0.0167(5) 0.0124(4) 0.0020(3) -0.0007(3)
W10 0.0201(4) 0.0173(4) 0.0166(5) 0.0070(4) 0.0038(4) 0.0002(3)
W11 0.0139(4) 0.0147(4) 0.0170(5) 0.0057(4) 0.0035(3) 0.0031(3)
W12 0.0147(4) 0.0170(4) 0.0143(5) 0.0070(4) 0.0038(3) 0.0033(3)
W13 0.0197(4) 0.0316(5) 0.0244(6) 0.0112(4) 0.0092(4) 0.0119(4)
W14 0.0435(6) 0.0356(6) 0.0269(6) 0.0123(5) 0.0221(5) 0.0223(5)
W15 0.0416(5) 0.0179(5) 0.0185(5) 0.0052(4) 0.0144(4) 0.0060(4)
W16 0.0188(4) 0.0311(5) 0.0239(6) 0.0123(4) 0.0120(4) 0.0035(4)
W17 0.0248(4) 0.0163(4) 0.0153(5) 0.0094(4) 0.0059(4) 0.0005(3)
W18 0.0186(4) 0.0136(4) 0.0166(5) 0.0077(4) 0.0033(3) -0.0001(3)
P1 0.015(2) 0.012(3) 0.011(3) 0.005(2) 0.000(2) 0.002(2)
P2 0.021(3) 0.012(3) 0.018(3) 0.008(2) 0.008(2) 0.008(2)
O1 0.020(7) 0.021(8) 0.035(10) 0.005(7) 0.011(7) -0.005(6)
O2 0.023(7) 0.032(9) 0.010(8) 0.003(7) -0.002(6) 0.010(6)
O3 0.019(7) 0.016(7) 0.023(9) 0.007(7) -0.004(6) -0.002(6)
O4 0.014(4) 0.016(5) 0.010(5) -0.001(4) 0.003(4) 0.000(4)
O5 0.015(7) 0.019(8) 0.028(9) 0.004(7) 0.013(6) 0.005(6)
O6 0.012(6) 0.019(7) 0.019(8) 0.001(6) 0.007(6) 0.002(6)
O7 0.015(7) 0.017(7) 0.011(8) 0.005(6) 0.003(6) 0.003(6)
O8 0.039(9) 0.029(9) 0.011(8) 0.007(7) 0.004(7) 0.014(7)
O9 0.026(8) 0.026(8) 0.025(9) 0.009(7) -0.015(7) 0.000(7)
O10 0.032(8) 0.015(7) 0.020(9) 0.007(7) 0.001(7) 0.008(6)
O11 0.016(4) 0.012(5) 0.011(5) 0.007(4) 0.002(4) 0.000(4)
O12 0.035(8) 0.015(7) 0.018(9) 0.006(7) -0.005(7) 0.003(6)
O13 0.020(8) 0.059(11) 0.028(10) 0.033(9) -0.004(7) 0.005(7)
O14 0.019(7) 0.018(8) 0.029(9) 0.007(7) 0.003(6) 0.009(6)
O15 0.020(5) 0.016(5) 0.012(5) 0.008(4) 0.000(4) 0.002(4)
O16 0.035(8) 0.016(8) 0.017(9) 0.005(7) 0.010(7) 0.004(6)
O17 0.015(7) 0.036(9) 0.037(10) 0.004(8) 0.015(7) 0.012(7)
O18 0.013(7) 0.024(8) 0.017(8) 0.006(7) 0.005(6) -0.006(6)
O19 0.007(6) 0.013(7) 0.019(8) 0.000(6) -0.001(5) 0.000(5)
O20 0.018(5) 0.025(5) 0.017(5) -0.001(4) 0.009(4) 0.003(4)
O21 0.014(7) 0.025(8) 0.030(10) 0.011(7) 0.008(6) 0.009(6)
O22 0.011(4) 0.018(5) 0.012(5) 0.002(4) 0.005(4) 0.000(4)
O23 0.015(4) 0.015(5) 0.011(5) 0.007(4) 0.002(4) -0.001(4)
O24 0.012(7) 0.021(8) 0.022(9) 0.008(7) 0.004(6) -0.004(6)
O26 0.012(7) 0.013(7) 0.029(9) 0.004(7) -0.011(6) -0.004(5)
O27 0.016(7) 0.016(7) 0.030(9) 0.004(7) 0.011(6) 0.005(6)
O28 0.024(7) 0.026(8) 0.018(9) 0.012(7) -0.001(6) 0.008(6)
O29 0.014(4) 0.008(4) 0.016(5) 0.007(4) 0.002(4) 0.003(4)
O30 0.026(5) 0.026(5) 0.023(5) 0.011(4) 0.004(4) 0.001(4)
O31 0.014(7) 0.021(8) 0.020(9) 0.004(7) -0.008(6) 0.000(6)
O32 0.013(6) 0.022(8) 0.017(8) 0.007(6) 0.012(6) 0.006(6)
O33 0.022(5) 0.020(6) 0.015(6) 0.011(5) 0.001(5) 0.003(4)
O34 0.020(7) 0.017(7) 0.020(9) 0.009(7) 0.002(6) 0.000(6)
O35 0.027(8) 0.020(8) 0.022(9) 0.014(7) -0.009(7) -0.005(6)
O36 0.034(6) 0.022(6) 0.020(6) 0.009(5) 0.011(5) 0.006(5)
O37 0.037(9) 0.034(10) 0.041(12) -0.005(9) 0.013(8) 0.008(8)
O38 0.037(9) 0.020(8) 0.017(9) -0.001(7) -0.001(7) -0.008(7)
O39 0.037(9) 0.036(10) 0.035(11) 0.012(8) -0.012(8) 0.007(8)
O40 0.022(8) 0.035(9) 0.028(10) 0.015(8) 0.013(7) -0.002(7)
O41 0.016(4) 0.013(5) 0.013(5) 0.001(4) 0.005(4) 0.008(4)
O42 0.021(5) 0.021(5) 0.017(5) 0.005(4) -0.002(4) 0.008(4)
O43 0.015(7) 0.043(9) 0.017(9) 0.006(7) -0.005(6) 0.010(7)
O44 0.017(5) 0.024(5) 0.024(5) 0.007(4) -0.001(4) 0.003(4)
O45 0.033(8) 0.028(8) 0.010(8) 0.011(7) 0.009(6) 0.017(7)
O46 0.019(7) 0.008(7) 0.021(9) 0.000(6) 0.006(6) -0.003(5)
O47 0.015(5) 0.028(6) 0.027(6) 0.003(5) 0.003(5) 0.011(5)
O48 0.021(7) 0.025(8) 0.013(8) 0.001(7) 0.012(6) 0.005(6)
O49 0.014(4) 0.010(4) 0.012(5) 0.006(4) 0.004(4) 0.006(4)
O50 0.016(6) 0.007(6) 0.014(8) 0.006(6) 0.005(6) -0.002(5)
O51 0.025(8) 0.023(8) 0.019(9) 0.003(7) 0.004(7) -0.003(6)
O52 0.015(7) 0.020(8) 0.023(9) 0.011(7) 0.004(6) 0.012(6)
O53 0.013(7) 0.025(8) 0.030(9) 0.014(7) 0.004(6) 0.002(6)
O54 0.027(8) 0.049(10) 0.029(10) 0.020(8) 0.016(7) 0.015(8)
O55 0.048(11) 0.069(13) 0.051(13) 0.023(11) 0.022(9) 0.032(10)
O56 0.045(9) 0.053(11) 0.021(9) 0.015(8) 0.017(8) 0.040(8)
O57 0.026(8) 0.032(9) 0.024(9) 0.012(7) 0.015(7) 0.013(7)
O58 0.032(8) 0.031(9) 0.034(10) 0.008(8) 0.019(7) 0.016(7)
O59 0.071(12) 0.077(14) 0.036(12) 0.022(10) 0.028(10) 0.055(11)
O60 0.052(11) 0.050(11) 0.035(11) 0.017(9) 0.031(9) 0.018(9)
O61 0.041(9) 0.030(9) 0.010(8) 0.000(7) 0.014(7) 0.012(7)
O62 0.017(4) 0.019(5) 0.017(5) 0.002(4) 0.011(4) 0.007(4)
O63 0.036(8) 0.027(9) 0.022(9) 0.004(7) 0.021(7) 0.005(7)
O64 0.072(12) 0.021(8) 0.016(9) 0.009(7) 0.020(8) 0.013(8)
O65 0.047(9) 0.017(8) 0.030(10) -0.001(7) 0.016(8) 0.003(7)
O66 0.037(9) 0.063(12) 0.024(10) 0.007(9) 0.018(8) 0.002(9)
O67 0.022(5) 0.024(5) 0.018(5) 0.006(4) 0.009(4) 0.004(4)
O68 0.024(5) 0.021(5) 0.018(5) 0.010(4) 0.006(4) 0.001(4)
O69 0.030(6) 0.023(6) 0.025(6) 0.015(5) 0.006(5) 0.004(5)
O70 0.022(7) 0.014(7) 0.038(10) 0.011(7) 0.001(7) -0.006(6)
O71 0.026(8) 0.017(8) 0.033(10) 0.017(7) 0.006(7) 0.001(6)
O72 0.017(7) 0.030(9) 0.025(9) 0.002(7) -0.005(6) -0.016(6)
O73 0.013(6) 0.014(7) 0.015(8) 0.007(6) 0.000(6) -0.004(5)
O1W 0.043(10) 0.047(11) 0.031(11) 0.013(9) -0.001(8) 0.017(8)
O2W 0.038(9) 0.040(10) 0.039(11) 0.016(9) 0.003(8) 0.007(8)
O3W 0.073(13) 0.049(11) 0.025(11) 0.021(9) 0.005(9) 0.016(10)
O4W 0.074(13) 0.052(12) 0.052(14) 0.017(11) 0.031(11) 0.024(10)
O5W 0.052(6) 0.047(6) 0.047(6) 0.019(5) 0.002(4) 0.005(4)
O6W 0.076(13) 0.052(12) 0.043(12) 0.015(10) 0.040(10) 0.023(10)
O7W 0.042(10) 0.047(11) 0.068(14) 0.025(10) 0.025(10) 0.014(9)
O8W 0.046(10) 0.065(12) 0.050(12) 0.031(10) 0.029(9) 0.037(9)
O9W 0.118(19) 0.106(19) 0.046(15) -0.007(14) 0.028(14) 0.047(16)
O10W 0.062(13) 0.036(11) 0.097(18) 0.013(11) 0.023(12) 0.012(10)
O11W 0.076(14) 0.058(13) 0.057(14) 0.037(11) 0.000(11) 0.012(11)
O12W 0.052(12) 0.055(13) 0.100(19) 0.033(13) 0.023(12) 0.005(10)
N1 0.051(7) 0.047(7) 0.047(7) 0.005(5) 0.011(5) 0.012(5)
N2 0.051(7) 0.056(7) 0.048(7) 0.012(5) 0.007(5) 0.016(5)
N3 0.070(8) 0.069(9) 0.068(9) 0.015(5) 0.007(5) 0.014(5)
N4 0.043(7) 0.042(7) 0.044(7) 0.008(5) 0.003(5) 0.012(5)
N5 0.070(9) 0.072(9) 0.074(9) 0.014(5) 0.018(5) 0.022(5)
N6 0.082(10) 0.087(10) 0.083(10) 0.016(5) 0.016(5) 0.024(5)
N7 0.074(9) 0.080(9) 0.077(9) 0.010(5) 0.012(5) 0.026(5)
N8 0.115(12) 0.115(12) 0.114(12) 0.027(5) 0.014(5) 0.029(6)
N9 0.143(15) 0.141(15) 0.138(15) 0.027(6) 0.021(5) 0.036(6)
N10 0.157(16) 0.158(16) 0.158(16) 0.032(6) 0.022(6) 0.046(7)
N11 0.108(12) 0.112(12) 0.109(12) 0.024(5) 0.014(5) 0.028(6)
N12 0.098(11) 0.096(11) 0.094(11) 0.023(5) 0.012(5) 0.028(6)

loop_
_atom_type_symbol
_atom_type_description
_atom_type_scat_dispersion_real
_atom_type_scat_dispersion_imag
_atom_type_scat_source
O O 0.0106 0.0060 'International Tables Vol C Tables 4.2.6.8 and 6.1.1.4'
H H 0.0000 0.0000 'International Tables Vol C Tables 4.2.6.8 and 6.1.1.4'
Na Na 0.0362 0.0249 'International Tables Vol C Tables 4.2.6.8 and 6.1.1.4'
P P 0.1023 0.0942 'International Tables Vol C Tables 4.2.6.8 and 6.1.1.4'
W W -0.8490 6.8722 'International Tables Vol C Tables 4.2.6.8 and 6.1.1.4'
Np Np -11.4937 4.1493 'International Tables Vol C Tables 4.2.6.8 and 6.1.1.4'
N N 0.0061 0.0033 'International Tables Vol C Tables 4.2.6.8 and 6.1.1.4'

loop_
_geom_angle_atom_site_label_1
_geom_angle_atom_site_label_2
_geom_angle_atom_site_label_3
_geom_angle
O36 Np1 O37 178.9(7)
O36 Np1 O24 88.7(6)
O37 Np1 O24 91.4(7)
O36 Np1 O49 88.4(5)
O37 Np1 O49 92.7(6)
O24 Np1 O49 85.3(4)
O36 Np1 O16 87.9(6)
O37 Np1 O16 91.0(6)
O24 Np1 O16 77.9(4)
O49 Np1 O16 162.8(4)
O36 Np1 O46 87.3(6)
O37 Np1 O46 92.0(6)
O24 Np1 O46 150.6(4)
O49 Np1 O46 123.8(4)
O16 Np1 O46 72.8(4)
O36 Np1 O48 96.2(5)
O37 Np1 O48 84.3(6)
O24 Np1 O48 148.0(4)
O49 Np1 O48 63.4(4)
O16 Np1 O48 133.8(4)
O46 Np1 O48 61.5(4)
O36 Np1 W12 90.9(4)
O37 Np1 W12 90.1(5)
O24 Np1 W12 114.2(3)
O49 Np1 W12 29.0(3)
O16 Np1 W12 167.9(3)
O46 Np1 W12 95.1(3)
O48 Np1 W12 34.5(3)
O36 Np1 W11 90.4(5)
O37 Np1 W11 89.5(6)
O24 Np1 W11 179.2(3)
O49 Np1 W11 94.8(3)
O16 Np1 W11 102.0(3)
O46 Np1 W11 29.2(3)
O48 Np1 W11 32.3(3)
W12 Np1 W11 65.98(2)
O36 Np1 Na1 62.8(5)
O37 Np1 Na1 116.2(5)
O24 Np1 Na1 112.0(3)
O49 Np1 Na1 144.9(3)
O16 Np1 Na1 44.0(4)
O46 Np1 Na1 41.7(3)
O48 Np1 Na1 98.3(3)
W12 Np1 Na1 125.58(15)
W11 Np1 Na1 67.53(15)
O38 Np2 O39 177.3(7)
O38 Np2 O65 89.0(6)
O39 Np2 O65 93.7(7)
O38 Np2 O8 89.8(6)
O39 Np2 O8 90.5(6)
O65 Np2 O8 85.0(5)
O38 Np2 O12 89.6(6)
O39 Np2 O12 87.8(6)
O65 Np2 O12 164.0(5)
O8 Np2 O12 79.1(5)
O38 Np2 O72 87.2(6)
O39 Np2 O72 91.3(6)
O65 Np2 O72 123.2(5)
O8 Np2 O72 151.5(5)
O12 Np2 O72 72.6(5)
O38 Np2 O40 97.9(6)
O39 Np2 O40 83.4(6)
O65 Np2 O40 62.1(5)
O8 Np2 O40 145.9(5)
O12 Np2 O40 133.8(5)
O72 Np2 O40 62.4(5)
O38 Np2 W15 91.9(4)
O39 Np2 W15 90.5(5)
O65 Np2 W15 28.5(4)
O8 Np2 W15 113.4(3)
O12 Np2 W15 167.5(3)
O72 Np2 W15 95.0(3)
O40 Np2 W15 33.7(3)
O38 Np2 W10 91.9(5)
O39 Np2 W10 87.9(5)
O65 Np2 W10 94.4(4)
O8 Np2 W10 178.2(4)
O12 Np2 W10 101.6(3)
O72 Np2 W10 29.3(3)
O40 Np2 W10 33.1(3)
W15 Np2 W10 65.98(3)
O38 Np2 Na1 64.1(5)
O39 Np2 Na1 113.5(5)
O65 Np2 Na1 145.5(4)
O8 Np2 Na1 114.3(4)
O12 Np2 Na1 44.9(4)
O72 Np2 Na1 40.3(4)
O40 Np2 Na1 98.8(4)
W15 Np2 Na1 125.70(14)
W10 Np2 Na1 67.07(15)
N13 Np3 O74 8(4)
N13 Np3 O75 170(3)
O74 Np3 O75 173(4)
N13 Np3 O60 96.6(15)
O74 Np3 O60 90(3)
O75 Np3 O60 84(3)
N13 Np3 O1 98.3(15)
O74 Np3 O1 93(3)
O75 Np3 O1 91(2)
O60 Np3 O1 88.5(5)
N13 Np3 O27 88.8(15)
O74 Np3 O27 94(3)
O75 Np3 O27 93(3)
O60 Np3 O27 163.8(5)
O1 Np3 O27 75.5(5)
N13 Np3 O54 83.8(14)
O74 Np3 O54 91(3)
O75 Np3 O54 87(2)
O60 Np3 O54 113.0(5)
O1 Np3 O54 158.1(5)
O27 Np3 O54 82.7(4)
N13 Np3 W14 94.4(15)
O74 Np3 W14 91(3)
O75 Np3 W14 82(3)
O60 Np3 W14 25.2(4)
O1 Np3 W14 113.6(4)
O27 Np3 W14 169.7(3)
O54 Np3 W14 87.8(3)
O74 N13 Np3 154(10)
N13 O74 Np3 17(7)
O9W Na1 O72 89.5(8)
O9W Na1 O46 98.7(8)
O72 Na1 O46 88.1(5)
O9W Na1 O16 108.7(7)
O72 Na1 O16 153.9(6)
O46 Na1 O16 71.1(5)
O9W Na1 O12 95.7(7)
O72 Na1 O12 70.8(5)
O46 Na1 O12 154.3(6)
O16 Na1 O12 123.7(6)
O9W Na1 O14 91.1(8)
O72 Na1 O14 135.0(6)
O46 Na1 O14 136.1(6)
O16 Na1 O14 65.2(5)
O12 Na1 O14 64.3(5)
O9W Na1 W4 100.0(7)
O72 Na1 W4 164.6(5)
O46 Na1 W4 102.2(5)
O16 Na1 W4 31.4(3)
O12 Na1 W4 96.1(4)
O14 Na1 W4 33.9(4)
O9W Na1 W3 91.9(7)
O72 Na1 W3 101.7(5)
O46 Na1 W3 165.7(5)
O16 Na1 W3 96.4(4)
O12 Na1 W3 31.2(3)
O14 Na1 W3 33.3(3)
W4 Na1 W3 66.21(16)
O9W Na1 Np1 130.1(6)
O72 Na1 Np1 112.5(4)
O46 Na1 Np1 42.1(4)
O16 Na1 Np1 41.4(3)
O12 Na1 Np1 133.2(5)
O14 Na1 Np1 101.1(4)
W4 Na1 Np1 70.32(19)
W3 Na1 Np1 123.7(3)
O9W Na1 Np2 116.3(6)
O72 Na1 Np2 42.1(4)
O46 Na1 Np2 113.5(4)
O16 Na1 Np2 132.8(5)
O12 Na1 Np2 40.8(3)
O14 Na1 Np2 99.6(4)
W4 Na1 Np2 122.5(3)
W3 Na1 Np2 69.46(17)
Np1 Na1 Np2 109.1(2)
O2 W1 O1 103.1(6)
O2 W1 O6 100.8(6)
O1 W1 O6 92.1(6)
O2 W1 O5 98.5(6)
O1 W1 O5 96.1(6)
O6 W1 O5 156.7(5)
O2 W1 O3 91.7(6)
O1 W1 O3 164.9(6)
O6 W1 O3 81.6(5)
O5 W1 O3 84.9(5)
O2 W1 O4 169.3(5)
O1 W1 O4 85.7(5)
O6 W1 O4 84.9(5)
O5 W1 O4 74.2(5)
O3 W1 O4 80.1(5)
O9 W2 O8 102.4(6)
O9 W2 O6 103.0(6)
O8 W2 O6 93.6(6)
O9 W2 O10 98.7(6)
O8 W2 O10 92.4(6)
O6 W2 O10 155.6(6)
O9 W2 O11 94.0(6)
O8 W2 O11 163.5(6)
O6 W2 O11 84.0(5)
O10 W2 O11 83.6(5)
O9 W2 O7 169.6(6)
O8 W2 O7 84.2(5)
O6 W2 O7 84.3(5)
O10 W2 O7 72.8(5)
O11 W2 O7 79.3(5)
O13 W3 O12 98.6(6)
O13 W3 O10 99.7(7)
O12 W3 O10 91.9(6)
O13 W3 O14 102.7(7)
O12 W3 O14 90.1(6)
O10 W3 O14 157.0(5)
O13 W3 O15 98.7(6)
O12 W3 O15 162.6(5)
O10 W3 O15 86.8(6)
O14 W3 O15 84.6(5)
O13 W3 O7 173.5(7)
O12 W3 O7 82.9(5)
O10 W3 O7 73.9(5)
O14 W3 O7 83.6(5)
O15 W3 O7 80.0(5)
O13 W3 Na1 101.6(6)
O12 W3 Na1 44.8(5)
O10 W3 Na1 133.9(4)
O14 W3 Na1 45.5(4)
O15 W3 Na1 129.1(4)
O7 W3 Na1 84.0(3)
O17 W4 O16 101.2(6)
O17 W4 O20 99.2(6)
O16 W4 O20 92.0(6)
O17 W4 O14 101.2(6)
O16 W4 O14 91.3(6)
O20 W4 O14 158.3(5)
O17 W4 O18 95.6(6)
O16 W4 O18 163.2(6)
O20 W4 O18 85.9(6)
O14 W4 O18 84.8(6)
O17 W4 O19 173.3(6)
O16 W4 O19 83.1(5)
O20 W4 O19 75.4(5)
O14 W4 O19 83.7(5)
O18 W4 O19 80.2(5)
O17 W4 Na1 102.9(5)
O16 W4 Na1 44.7(5)
O20 W4 Na1 134.3(4)
O14 W4 Na1 46.8(4)
O18 W4 Na1 130.4(4)
O19 W4 Na1 83.8(3)
O21 W5 O24 102.5(6)
O21 W5 O22 100.0(6)
O24 W5 O22 93.1(5)
O21 W5 O20 101.1(6)
O24 W5 O20 91.9(6)
O22 W5 O20 156.6(5)
O21 W5 O23 94.1(6)
O24 W5 O23 163.4(6)
O22 W5 O23 84.2(5)
O20 W5 O23 84.6(5)
O21 W5 O19 172.8(5)
O24 W5 O19 83.5(5)
O22 W5 O19 83.5(5)
O20 W5 O19 74.5(5)
O23 W5 O19 80.0(5)
O28 W6 O27 103.6(6)
O28 W6 O22 101.5(6)
O27 W6 O22 92.7(5)
O28 W6 O5 98.8(6)
O27 W6 O5 94.5(6)
O22 W6 O5 156.1(5)
O28 W6 O26 92.7(6)
O27 W6 O26 163.6(6)
O22 W6 O26 82.4(5)
O5 W6 O26 84.3(5)
O28 W6 O4 170.0(5)
O27 W6 O4 84.1(5)
O22 W6 O4 84.3(5)
O5 W6 O4 73.9(5)
O26 W6 O4 79.9(5)
O35 W7 O3 101.0(6)
O35 W7 O11 103.9(6)
O3 W7 O11 90.6(6)
O35 W7 O34 99.3(6)
O3 W7 O34 88.8(6)
O11 W7 O34 156.5(5)
O35 W7 O31 102.4(6)
O3 W7 O31 156.3(6)
O11 W7 O31 87.6(5)
O34 W7 O31 83.6(5)
O35 W7 O29 169.9(6)
O3 W7 O29 84.1(5)
O11 W7 O29 84.6(5)
O34 W7 O29 71.9(5)
O31 W7 O29 72.2(5)
O30 W8 O18 103.3(6)
O30 W8 O15 102.6(6)
O18 W8 O15 86.3(6)
O30 W8 O31 100.5(6)
O18 W8 O31 156.2(5)
O15 W8 O31 89.0(6)
O30 W8 O32 100.1(6)
O18 W8 O32 88.2(6)
O15 W8 O32 157.3(5)
O31 W8 O32 87.2(6)
O30 W8 O29 171.2(5)
O18 W8 O29 83.4(5)
O15 W8 O29 83.4(5)
O31 W8 O29 72.9(5)
O32 W8 O29 74.1(5)
O33 W9 O26 103.7(6)
O33 W9 O23 103.0(6)
O26 W9 O23 91.0(5)
O33 W9 O34 100.2(6)
O26 W9 O34 89.2(6)
O23 W9 O34 156.0(6)
O33 W9 O32 98.7(6)
O26 W9 O32 157.5(6)
O23 W9 O32 86.0(5)
O34 W9 O32 84.7(5)
O33 W9 O29 169.1(5)
O26 W9 O29 84.4(5)
O23 W9 O29 83.9(5)
O34 W9 O29 72.3(5)
O32 W9 O29 73.1(5)
O43 W10 O72 102.4(6)
O43 W10 O44 100.7(6)
O72 W10 O44 94.1(6)
O43 W10 O40 103.4(7)
O72 W10 O40 85.2(6)
O44 W10 O40 155.4(6)
O43 W10 O42 95.3(6)
O72 W10 O42 161.7(6)
O44 W10 O42 87.2(5)
O40 W10 O42 86.1(5)
O43 W10 O41 172.0(6)
O72 W10 O41 83.1(5)
O44 W10 O41 72.9(5)
O40 W10 O41 82.7(5)
O42 W10 O41 79.9(5)
O43 W10 Np2 108.6(5)
O72 W10 Np2 39.5(5)
O44 W10 Np2 128.5(4)
O40 W10 Np2 45.8(4)
O42 W10 Np2 129.4(4)
O41 W10 Np2 79.3(3)
O47 W11 O46 100.3(6)
O47 W11 O48 102.9(6)
O46 W11 O48 85.1(6)
O47 W11 O44 100.9(6)
O46 W11 O44 94.5(6)
O48 W11 O44 155.8(6)
O47 W11 O45 94.3(6)
O46 W11 O45 164.2(5)
O48 W11 O45 85.7(5)
O44 W11 O45 88.7(5)
O47 W11 O41 172.6(6)
O46 W11 O41 85.4(5)
O48 W11 O41 82.2(5)
O44 W11 O41 73.7(5)
O45 W11 O41 80.7(5)
O47 W11 Np1 107.8(5)
O46 W11 Np1 39.4(4)
O48 W11 Np1 45.9(4)
O44 W11 Np1 128.4(4)
O45 W11 Np1 129.5(4)
O41 W11 Np1 79.6(3)
O51 W12 O49 101.6(6)
O51 W12 O53 100.3(6)
O49 W12 O53 97.2(5)
O51 W12 O52 94.1(6)
O49 W12 O52 162.3(5)
O53 W12 O52 88.0(5)
O51 W12 O48 103.5(6)
O49 W12 O48 85.1(5)
O53 W12 O48 155.1(6)
O52 W12 O48 83.3(5)
O51 W12 O50 171.6(5)
O49 W12 O50 85.5(5)
O53 W12 O50 74.1(5)
O52 W12 O50 79.6(5)
O48 W12 O50 81.4(5)
O51 W12 Np1 109.1(4)
O49 W12 Np1 38.3(4)
O53 W12 Np1 129.8(4)
O52 W12 Np1 128.0(4)
O48 W12 Np1 46.8(4)
O50 W12 Np1 79.2(3)
O55 W13 O54 103.1(8)
O55 W13 O56 102.4(7)
O54 W13 O56 94.2(7)
O55 W13 O53 98.2(7)
O54 W13 O53 93.7(6)
O56 W13 O53 155.6(6)
O55 W13 O57 93.2(7)
O54 W13 O57 163.6(6)
O56 W13 O57 80.9(6)
O53 W13 O57 85.0(6)
O55 W13 O50 169.0(7)
O54 W13 O50 84.4(5)
O56 W13 O50 84.8(5)
O53 W13 O50 73.0(5)
O57 W13 O50 79.6(5)
O60 W14 O59 103.3(8)
O60 W14 O56 92.3(7)
O59 W14 O56 101.5(7)
O60 W14 O61 94.8(7)
O59 W14 O61 99.3(7)
O56 W14 O61 155.8(6)
O60 W14 O58 162.5(6)
O59 W14 O58 94.0(7)
O56 W14 O58 81.9(6)
O61 W14 O58 84.6(6)
O60 W14 O62 84.4(6)
O59 W14 O62 169.8(6)
O56 W14 O62 84.6(5)
O61 W14 O62 73.1(5)
O58 W14 O62 78.7(5)
O60 W14 Np3 36.4(6)
O59 W14 Np3 113.8(6)
O56 W14 Np3 56.5(5)
O61 W14 Np3 124.3(4)
O58 W14 Np3 132.8(4)
O62 W14 Np3 76.4(3)
O64 W15 O65 101.0(7)
O64 W15 O61 100.2(7)
O65 W15 O61 95.8(7)
O64 W15 O40 104.4(7)
O65 W15 O40 84.0(6)
O61 W15 O40 155.0(6)
O64 W15 O63 96.2(6)
O65 W15 O63 161.3(6)
O61 W15 O63 88.2(6)
O40 W15 O63 84.7(6)
O64 W15 O62 172.1(6)
O65 W15 O62 84.5(6)
O61 W15 O62 73.5(5)
O40 W15 O62 81.6(5)
O63 W15 O62 79.2(5)
O64 W15 Np2 109.5(5)
O65 W15 Np2 37.3(5)
O61 W15 Np2 127.3(4)
O40 W15 Np2 46.9(4)
O63 W15 Np2 128.8(4)
O62 W15 Np2 78.3(3)
O66 W16 O58 103.3(7)
O66 W16 O57 102.6(7)
O58 W16 O57 91.2(7)
O66 W16 O67 98.7(7)
O58 W16 O67 88.3(6)
O57 W16 O67 158.3(5)
O66 W16 O68 98.8(7)
O58 W16 O68 157.3(6)
O57 W16 O68 89.1(6)
O67 W16 O68 83.1(6)
O66 W16 O73 168.3(7)
O58 W16 O73 84.8(5)
O57 W16 O73 85.4(5)
O67 W16 O73 72.9(5)
O68 W16 O73 72.6(5)
O69 W17 O63 104.3(7)
O69 W17 O42 101.9(6)
O63 W17 O42 88.6(6)
O69 W17 O67 101.2(6)
O63 W17 O67 87.7(6)
O42 W17 O67 156.8(6)
O69 W17 O71 99.8(6)
O63 W17 O71 155.9(6)
O42 W17 O71 86.8(5)
O67 W17 O71 87.4(6)
O69 W17 O73 171.0(5)
O63 W17 O73 82.4(6)
O42 W17 O73 84.0(5)
O67 W17 O73 72.8(5)
O71 W17 O73 73.6(5)
O70 W18 O52 102.6(6)
O70 W18 O45 100.4(6)
O52 W18 O45 86.6(5)
O70 W18 O68 102.7(6)
O52 W18 O68 90.4(5)
O45 W18 O68 156.7(6)
O70 W18 O71 101.7(6)
O52 W18 O71 155.6(6)
O45 W18 O71 86.3(5)
O68 W18 O71 86.9(6)
O70 W18 O73 173.2(6)
O52 W18 O73 82.9(5)
O45 W18 O73 83.9(5)
O68 W18 O73 72.8(5)
O71 W18 O73 73.1(5)
O7 P1 O19 110.7(7)
O7 P1 O4 111.5(7)
O19 P1 O4 110.4(7)
O7 P1 O29 106.5(7)
O19 P1 O29 109.1(7)
O4 P1 O29 108.5(7)
O41 P2 O50 111.5(7)
O41 P2 O62 111.9(7)
O50 P2 O62 111.6(7)
O41 P2 O73 107.0(7)
O50 P2 O73 107.4(7)
O62 P2 O73 107.2(7)
W1 O1 Np3 142.4(8)
W7 O3 W1 149.7(7)
P1 O4 W1 128.2(7)
P1 O4 W6 128.2(7)
W1 O4 W6 90.1(4)
W1 O5 W6 120.3(7)
W1 O6 W2 156.9(7)
P1 O7 W3 129.9(7)
P1 O7 W2 128.9(7)
W3 O7 W2 89.5(4)
W2 O8 Np2 145.5(7)
W3 O10 W2 122.5(7)
W7 O11 W2 147.7(7)
W3 O12 Np2 146.2(7)
W3 O12 Na1 104.0(6)
Np2 O12 Na1 94.4(5)
W4 O14 W3 152.6(7)
W4 O14 Na1 99.3(6)
W3 O14 Na1 101.2(6)
W8 O15 W3 152.1(7)
W4 O16 Np1 146.2(7)
W4 O16 Na1 103.9(6)
Np1 O16 Na1 94.6(5)
W8 O18 W4 152.3(8)
P1 O19 W4 128.2(7)
P1 O19 W5 128.6(7)
W4 O19 W5 88.6(4)
W4 O20 W5 120.4(7)
W6 O22 W5 156.2(7)
W9 O23 W5 148.9(7)
W5 O24 Np1 147.1(7)
W9 O26 W6 149.2(7)
W6 O27 Np3 142.9(7)
P1 O29 W7 124.7(7)
P1 O29 W9 123.2(7)
W7 O29 W9 92.2(4)
P1 O29 W8 124.3(7)
W7 O29 W8 91.5(4)
W9 O29 W8 91.3(4)
W8 O31 W7 123.4(6)
W8 O32 W9 121.4(6)
W9 O34 W7 123.5(7)
W15 O40 W10 153.4(8)
W15 O40 Np2 99.5(6)
W10 O40 Np2 101.1(5)
P2 O41 W11 129.2(7)
P2 O41 W10 128.3(7)
W11 O41 W10 89.8(4)
W17 O42 W10 150.1(7)
W10 O44 W11 123.3(7)
W18 O45 W11 150.6(7)
W11 O46 Na1 136.8(7)
W11 O46 Np1 111.4(6)
Na1 O46 Np1 96.2(5)
W11 O48 W12 153.7(7)
W11 O48 Np1 101.9(5)
W12 O48 Np1 98.7(5)
W12 O49 Np1 112.7(5)
P2 O50 W12 129.0(7)
P2 O50 W13 128.9(7)
W12 O50 W13 89.1(4)
W18 O52 W12 154.5(7)
W12 O53 W13 122.7(7)
W13 O54 Np3 112.3(7)
W13 O56 W14 158.4(8)
W16 O57 W13 148.8(8)
W16 O58 W14 148.4(9)
W14 O60 Np3 118.4(8)
W15 O61 W14 123.7(7)
P2 O62 W14 128.6(7)
P2 O62 W15 129.0(7)
W14 O62 W15 89.1(4)
W17 O63 W15 152.6(7)
W15 O65 Np2 114.2(7)
W17 O67 W16 122.6(7)
W18 O68 W16 122.9(7)
W17 O71 W18 122.6(7)
W10 O72 Na1 139.3(8)
W10 O72 Np2 111.3(7)
Na1 O72 Np2 97.6(6)
P2 O73 W16 123.9(7)
P2 O73 W17 124.6(7)
W16 O73 W17 91.6(4)
P2 O73 W18 124.5(7)
W16 O73 W18 91.6(4)
W17 O73 W18 90.5(4)

loop_
_geom_bond_atom_site_label_1
_geom_bond_atom_site_label_2
_geom_bond_distance
Np1 O36 1.721(14)
Np1 O37 1.756(15)
Np1 O24 2.304(13)
Np1 O49 2.323(11)
Np1 O16 2.334(13)
Np1 O46 2.370(14)
Np1 O48 2.550(13)
Np1 W12 3.4561(11)
Np1 W11 3.4781(12)
Np1 Na1 3.516(9)
Np2 O38 1.756(14)
Np2 O39 1.795(15)
Np2 O65 2.292(14)
Np2 O8 2.296(14)
Np2 O12 2.303(14)
Np2 O72 2.381(15)
Np2 O40 2.552(14)
Np2 W15 3.4496(12)
Np2 W10 3.4923(13)
Np2 Na1 3.518(10)
Np3 N13 1.19(3)
Np3 O74 1.73(2)
Np3 O75 1.78(2)
Np3 O60 2.426(17)
Np3 O1 2.485(14)
Np3 O27 2.550(15)
Np3 O54 2.647(17)
Np3 W14 3.597(4)
N13 O74 0.58(4)
Na1 O9W 2.27(3)
Na1 O72 2.294(18)
Na1 O46 2.352(15)
Na1 O16 2.448(17)
Na1 O12 2.489(16)
Na1 O14 2.495(16)
Na1 W4 3.378(10)
Na1 W3 3.430(9)
W1 O2 1.718(14)
W1 O1 1.768(13)
W1 O6 1.895(13)
W1 O5 1.926(14)
W1 O3 2.089(13)
W1 O4 2.368(12)
W2 O9 1.712(15)
W2 O8 1.816(14)
W2 O6 1.907(12)
W2 O10 1.921(13)
W2 O11 2.036(12)
W2 O7 2.404(13)
W3 O13 1.678(13)
W3 O12 1.832(13)
W3 O10 1.909(14)
W3 O14 1.918(14)
W3 O15 1.959(12)
W3 O7 2.367(12)
W4 O17 1.723(12)
W4 O16 1.813(13)
W4 O20 1.900(14)
W4 O14 1.909(14)
W4 O18 1.970(13)
W4 O19 2.387(12)
W5 O21 1.741(14)
W5 O24 1.803(12)
W5 O22 1.918(12)
W5 O20 1.947(13)
W5 O23 1.993(12)
W5 O19 2.393(13)
W6 O28 1.757(13)
W6 O27 1.767(13)
W6 O22 1.913(12)
W6 O5 1.941(13)
W6 O26 2.076(12)
W6 O4 2.370(13)
W7 O35 1.724(14)
W7 O3 1.816(12)
W7 O11 1.846(12)
W7 O34 1.965(14)
W7 O31 1.969(13)
W7 O29 2.370(12)
W8 O30 1.704(13)
W8 O18 1.869(13)
W8 O15 1.882(13)
W8 O31 1.901(14)
W8 O32 1.926(13)
W8 O29 2.388(11)
W9 O33 1.734(13)
W9 O26 1.816(12)
W9 O23 1.868(13)
W9 O34 1.923(13)
W9 O32 1.988(12)
W9 O29 2.385(12)
W10 O43 1.722(13)
W10 O72 1.833(14)
W10 O44 1.913(14)
W10 O40 1.945(15)
W10 O42 1.961(13)
W10 O41 2.404(13)
W11 O47 1.724(13)
W11 O46 1.824(12)
W11 O48 1.899(14)
W11 O44 1.915(14)
W11 O45 1.970(13)
W11 O41 2.370(12)
W12 O51 1.741(14)
W12 O49 1.814(11)
W12 O53 1.879(12)
W12 O52 1.968(13)
W12 O48 1.978(13)
W12 O50 2.385(13)
W13 O55 1.709(17)
W13 O54 1.781(14)
W13 O56 1.883(15)
W13 O53 1.940(14)
W13 O57 2.060(14)
W13 O50 2.391(12)
W14 O60 1.742(16)
W14 O59 1.774(15)
W14 O56 1.918(15)
W14 O61 1.924(15)
W14 O58 2.064(14)
W14 O62 2.395(12)
W15 O64 1.719(15)
W15 O65 1.805(14)
W15 O61 1.890(14)
W15 O40 1.939(14)
W15 O63 1.991(14)
W15 O62 2.400(14)
W16 O66 1.744(14)
W16 O58 1.812(15)
W16 O57 1.831(14)
W16 O67 1.957(14)
W16 O68 1.968(14)
W16 O73 2.352(12)
W17 O69 1.746(14)
W17 O63 1.864(14)
W17 O42 1.904(13)
W17 O67 1.915(12)
W17 O71 1.919(15)
W17 O73 2.385(13)
W18 O70 1.730(14)
W18 O52 1.874(13)
W18 O45 1.897(13)
W18 O68 1.899(13)
W18 O71 1.947(15)
W18 O73 2.387(13)
P1 O7 1.516(13)
P1 O19 1.520(13)
P1 O4 1.558(12)
P1 O29 1.566(12)
P2 O41 1.540(12)
P2 O50 1.540(14)
P2 O62 1.547(13)
P2 O73 1.582(13)
